data_1520432
loop_
_publ_author_name
'Coles, Susanne L.'
'Threlfall, Terry L.'
'Hursthouse, Michael B.'

_publ_section_title
;
 N-(3-methylphenyl)acetamide
;
_journal_name_full 'Crystal Structure Report Archive'
_journal_page_first 1382
_journal_year 2009
_chemical_formula_sum 'C9 H11 N O'
_chemical_formula_weight 149.19
_chemical_name_systematic
;
N-(3-methylphenyl)acetamide
;
_space_group_IT_number 14
_symmetry_cell_setting monoclinic
_symmetry_space_group_name_Hall '-P 2ybc'
_symmetry_space_group_name_H-M 'P 1 21/c 1'
_atom_sites_solution_hydrogens geom
_atom_sites_solution_primary direct
_atom_sites_solution_secondary difmap
_cell_angle_alpha 90.00
_cell_angle_beta 99.932(2)
_cell_angle_gamma 90.00
_cell_formula_units_Z 4
_cell_length_a 12.2837(4)
_cell_length_b 9.4548(4)
_cell_length_c 7.3046(3)
_cell_measurement_reflns_used 10652
_cell_measurement_temperature 293(2)
_cell_measurement_theta_max 27.48
_cell_measurement_theta_min 2.91
_cell_volume 835.64(6)
_computing_cell_refinement 'DENZO (Otwinowski & Minor, 1997) & COLLECT (Hooft, R.W.W., 1998)'
_computing_data_collection 'COLLECT (Hooft, R.W.W., 1998)'
_computing_data_reduction 'DENZO (Otwinowski & Minor, 1997) & COLLECT (Hooft, R.W.W., 1998)'
_computing_structure_refinement 'SHELXL-97 (Sheldrick, 1997)'
_computing_structure_solution 'SHELXS-97 (Sheldrick, 1997)'
_diffrn_ambient_temperature 293(2)
_diffrn_measured_fraction_theta_full 0.996
_diffrn_measured_fraction_theta_max 0.996
_diffrn_measurement_device_type 'Bruker-Nonius APEX II CCD camera on \k-goniostat'
_diffrn_measurement_method '\f & \w scans'
_diffrn_radiation_monochromator '10cm confocal mirrors'
_diffrn_radiation_source 'Bruker-Nonius FR591 rotating anode'
_diffrn_radiation_type MoK\a
_diffrn_radiation_wavelength 0.71073
_diffrn_reflns_av_R_equivalents 0.0691
_diffrn_reflns_av_sigmaI/netI 0.0445
_diffrn_reflns_limit_h_max 15
_diffrn_reflns_limit_h_min -15
_diffrn_reflns_limit_k_max 11
_diffrn_reflns_limit_k_min -12
_diffrn_reflns_limit_l_max 9
_diffrn_reflns_limit_l_min -9
_diffrn_reflns_number 9718
_diffrn_reflns_theta_full 27.50
_diffrn_reflns_theta_max 27.50
_diffrn_reflns_theta_min 3.37
_exptl_absorpt_coefficient_mu 0.078
_exptl_absorpt_correction_T_max 0.9969
_exptl_absorpt_correction_T_min 0.9801
_exptl_absorpt_correction_type multi-scan
_exptl_absorpt_process_details 'SADABS 2007/2 (Sheldrick, G.M., 2007)'
_exptl_crystal_colour colourless
_exptl_crystal_density_diffrn 1.186
_exptl_crystal_density_method 'not measured'
_exptl_crystal_description 'cut plate'
_exptl_crystal_F_000 320
_exptl_crystal_size_max 0.26
_exptl_crystal_size_mid 0.08
_exptl_crystal_size_min 0.04
_refine_diff_density_max 0.277
_refine_diff_density_min -0.215
_refine_diff_density_rms 0.051
_refine_ls_extinction_method none
_refine_ls_goodness_of_fit_ref 1.079
_refine_ls_hydrogen_treatment mixed
_refine_ls_matrix_type full
_refine_ls_number_parameters 106
_refine_ls_number_reflns 1912
_refine_ls_number_restraints 1
_refine_ls_restrained_S_all 1.078
_refine_ls_R_factor_all 0.0761
_refine_ls_R_factor_gt 0.0589
_refine_ls_shift/su_max 0.000
_refine_ls_shift/su_mean 0.000
_refine_ls_structure_factor_coef Fsqd
_refine_ls_weighting_details 'calc w=1/[\s^2^(Fo^2^)+(0.0465P)^2^+0.7057P] where P=(Fo^2^+2Fc^2^)/3'
_refine_ls_weighting_scheme calc
_refine_ls_wR_factor_gt 0.1318
_refine_ls_wR_factor_ref 0.1460
_reflns_number_gt 1540
_reflns_number_total 1912
_reflns_threshold_expression >2sigma(I)
_cod_data_source_file eCrystal-1382.cif
_cod_data_source_block 2008lsh170
_cod_depositor_comments
;
Citation :
Coles (nee Huth), Susanne L. and Threlfall, Terry L. and 
Hursthouse, Michael B. (2009) 
University of Southampton, Crystal Structure Report Archive. 
(doi:10.5258/ecrystals/1382)

More at:
http://ecrystals.chem.soton.ac.uk/1382/

The following automatic conversions were performed:

'_symmetry_cell_setting' value 'Monoclinic' changed to 'monoclinic'
according to the built-in table from CIF Core dictionary named
'cif_core.dic' version 2.4.1 from 2010-06-29.

Automatic conversion script
Id: cif_fix_values 3392 2015-05-12 13:50:21Z andrius 
;
_cod_original_sg_symbol_H-M P21/c
_cod_database_code 1520432

loop_
_symmetry_equiv_pos_as_xyz
'x, y, z'
'-x, y+1/2, -z+1/2'
'-x, -y, -z'
'x, -y-1/2, z-1/2'

loop_
_atom_site_label
_atom_site_type_symbol
_atom_site_fract_x
_atom_site_fract_y
_atom_site_fract_z
_atom_site_U_iso_or_equiv
_atom_site_adp_type
_atom_site_occupancy
_atom_site_symmetry_multiplicity
_atom_site_calc_flag
_atom_site_refinement_flags
_atom_site_disorder_assembly
_atom_site_disorder_group
C1 C 1.16000(14) 0.56647(19) 0.1876(2) 0.0237(4) Uani 1 1 d . . .
C2 C 1.23909(15) 0.46631(19) 0.2604(2) 0.0264(4) Uani 1 1 d . . .
H2 H 1.2192 0.3933 0.3334 0.032 Uiso 1 1 calc R . .
C3 C 1.34646(16) 0.4729(2) 0.2266(3) 0.0282(4) Uani 1 1 d . . .
C4 C 1.37499(16) 0.5837(2) 0.1174(3) 0.0293(4) Uani 1 1 d . . .
H4 H 1.4467 0.5902 0.0931 0.035 Uiso 1 1 calc R . .
C5 C 1.29695(16) 0.6838(2) 0.0452(3) 0.0287(4) Uani 1 1 d . . .
H5 H 1.3172 0.7573 -0.0266 0.034 Uiso 1 1 calc R . .
C6 C 1.18902(15) 0.67643(19) 0.0781(2) 0.0256(4) Uani 1 1 d . . .
H6 H 1.1370 0.7436 0.0280 0.031 Uiso 1 1 calc R . .
C7 C 0.96748(15) 0.63971(19) 0.2057(2) 0.0240(4) Uani 1 1 d . . .
C8 C 0.86262(15) 0.5864(2) 0.2617(3) 0.0287(4) Uani 1 1 d . . .
H8A H 0.8437 0.6452 0.3586 0.043 Uiso 1 1 calc R . .
H8B H 0.8733 0.4909 0.3058 0.043 Uiso 1 1 calc R . .
H8C H 0.8039 0.5890 0.1562 0.043 Uiso 1 1 calc R . .
C9 C 1.43014(18) 0.3626(2) 0.3059(3) 0.0401(5) Uani 1 1 d . . .
H9A H 1.4470 0.3727 0.4386 0.060 Uiso 1 1 calc R . .
H9B H 1.4963 0.3749 0.2545 0.060 Uiso 1 1 calc R . .
H9C H 1.4003 0.2701 0.2752 0.060 Uiso 1 1 calc R . .
N1 N 1.05228(13) 0.54622(16) 0.2270(2) 0.0246(4) Uani 1 1 d D . .
O1 O 0.97450(11) 0.76063(13) 0.14672(18) 0.0295(3) Uani 1 1 d . . .
H1N H 1.0389(18) 0.4601(18) 0.266(3) 0.035(6) Uiso 1 1 d D . .

loop_
_atom_site_aniso_label
_atom_site_aniso_U_11
_atom_site_aniso_U_22
_atom_site_aniso_U_33
_atom_site_aniso_U_23
_atom_site_aniso_U_13
_atom_site_aniso_U_12
C1 0.0287(9) 0.0221(8) 0.0199(8) -0.0048(7) 0.0034(7) -0.0012(7)
C2 0.0331(10) 0.0228(8) 0.0230(9) 0.0008(7) 0.0041(7) 0.0009(7)
C3 0.0309(10) 0.0282(9) 0.0248(9) -0.0028(7) 0.0028(7) 0.0025(7)
C4 0.0280(9) 0.0319(10) 0.0280(9) -0.0040(8) 0.0051(7) -0.0023(8)
C5 0.0349(10) 0.0265(9) 0.0252(9) -0.0003(7) 0.0063(8) -0.0044(8)
C6 0.0312(9) 0.0220(8) 0.0228(9) 0.0006(7) 0.0023(7) 0.0009(7)
C7 0.0301(9) 0.0237(8) 0.0175(8) -0.0044(7) 0.0021(7) -0.0009(7)
C8 0.0310(10) 0.0284(9) 0.0265(9) -0.0032(7) 0.0042(7) 0.0002(8)
C9 0.0370(11) 0.0384(12) 0.0447(12) 0.0063(9) 0.0063(9) 0.0096(9)
N1 0.0296(8) 0.0210(8) 0.0232(7) 0.0014(6) 0.0045(6) -0.0005(6)
O1 0.0364(7) 0.0222(7) 0.0301(7) 0.0018(5) 0.0068(6) 0.0029(5)

loop_
_atom_type_symbol
_atom_type_description
_atom_type_scat_dispersion_real
_atom_type_scat_dispersion_imag
_atom_type_scat_source
C C 0.0033 0.0016 'International Tables Vol C Tables 4.2.6.8 and 6.1.1.4'
H H 0.0000 0.0000 'International Tables Vol C Tables 4.2.6.8 and 6.1.1.4'
N N 0.0061 0.0033 'International Tables Vol C Tables 4.2.6.8 and 6.1.1.4'
O O 0.0106 0.0060 'International Tables Vol C Tables 4.2.6.8 and 6.1.1.4'

loop_
_geom_angle_atom_site_label_1
_geom_angle_atom_site_label_2
_geom_angle_atom_site_label_3
_geom_angle
_geom_angle_site_symmetry_1
_geom_angle_site_symmetry_3
C2 C1 C6 119.64(17) . .
C2 C1 N1 116.42(16) . .
C6 C1 N1 123.91(16) . .
C3 C2 C1 121.58(17) . .
C3 C2 H2 119.2 . .
C1 C2 H2 119.2 . .
C2 C3 C4 118.44(17) . .
C2 C3 C9 120.49(18) . .
C4 C3 C9 121.07(18) . .
C5 C4 C3 120.29(18) . .
C5 C4 H4 119.9 . .
C3 C4 H4 119.9 . .
C4 C5 C6 121.20(17) . .
C4 C5 H5 119.4 . .
C6 C5 H5 119.4 . .
C5 C6 C1 118.84(17) . .
C5 C6 H6 120.6 . .
C1 C6 H6 120.6 . .
O1 C7 N1 123.22(17) . .
O1 C7 C8 121.46(16) . .
N1 C7 C8 115.32(16) . .
C7 C8 H8A 109.5 . .
C7 C8 H8B 109.5 . .
H8A C8 H8B 109.5 . .
C7 C8 H8C 109.5 . .
H8A C8 H8C 109.5 . .
H8B C8 H8C 109.5 . .
C3 C9 H9A 109.5 . .
C3 C9 H9B 109.5 . .
H9A C9 H9B 109.5 . .
C3 C9 H9C 109.5 . .
H9A C9 H9C 109.5 . .
H9B C9 H9C 109.5 . .
C7 N1 C1 128.02(15) . .
C7 N1 H1N 117.0(14) . .
C1 N1 H1N 114.9(14) . .

loop_
_geom_bond_atom_site_label_1
_geom_bond_atom_site_label_2
_geom_bond_distance
_geom_bond_site_symmetry_2
C1 C2 1.395(2) .
C1 C6 1.395(2) .
C1 N1 1.415(2) .
C2 C3 1.384(3) .
C2 H2 0.9300 .
C3 C4 1.397(3) .
C3 C9 1.508(3) .
C4 C5 1.385(3) .
C4 H4 0.9300 .
C5 C6 1.389(3) .
C5 H5 0.9300 .
C6 H6 0.9300 .
C7 O1 1.230(2) .
C7 N1 1.354(2) .
C7 C8 1.504(3) .
C8 H8A 0.9600 .
C8 H8B 0.9600 .
C8 H8C 0.9600 .
C9 H9A 0.9600 .
C9 H9B 0.9600 .
C9 H9C 0.9600 .
N1 H1N 0.887(16) .

loop_
_geom_hbond_atom_site_label_D
_geom_hbond_atom_site_label_H
_geom_hbond_atom_site_label_A
_geom_hbond_distance_DH
_geom_hbond_distance_HA
_geom_hbond_distance_DA
_geom_hbond_angle_DHA
_geom_hbond_site_symmetry_A
N1 H1N O1 0.887(16) 2.007(16) 2.8905(19) 174(2) 2_745
